data_4020605
loop_
_publ_author_name
'Liwen He'
'G. S. C. Srikanth'
'Steven L. Castle'

_publ_section_title
;
 Synthesis of \b-Substituted \a-Amino Acids via Lewis Acid
 Promoted Enantioselective Radical Conjugate Additions
;
_journal_name_full 'Journal of Organic Chemistry'
_journal_page_first 8140
_journal_page_last 8147
_journal_paper_doi 10.1021/jo051334f
_journal_volume 70
_journal_year 2005
_chemical_formula_sum 'C17 H16 N2 O4'
_chemical_formula_weight 312.32
_space_group_IT_number 14
_symmetry_cell_setting monoclinic
_symmetry_space_group_name_Hall '-P 2ybc'
_symmetry_space_group_name_H-M 'P 1 21/c 1'
_cell_angle_alpha 90.00
_cell_angle_beta 94.010(6)
_cell_angle_gamma 90.00
_cell_formula_units_Z 4
_cell_length_a 4.7423(8)
_cell_length_b 15.197(3)
_cell_length_c 21.350(4)
_cell_measurement_temperature 273(2)
_cell_volume 1534.9(5)
_diffrn_ambient_temperature 299(2)
_exptl_crystal_density_diffrn 1.351
_cod_depositor_comments
;
The following automatic conversions were performed:
'_symmetry_cell_setting' value 'Monoclinic' changed to 'monoclinic'
according to '/home/saulius/struct/CIF-dictionaries/cif_core.dic'
dictionary named 'cif_core.dic' version 2.4.1 from 2010-06-29.

Automatic conversion script
Id: cif_fix_enum 1527 2010-12-29 10:47:43Z saulius 
;
_cod_original_sg_symbol_H-M 'P 21/c'
_cod_database_code 4020605

loop_
_symmetry_equiv_pos_as_xyz
'x, y, z'
'-x, y+1/2, -z+1/2'
'-x, -y, -z'
'x, -y-1/2, z-1/2'

loop_
_atom_site_label
_atom_site_type_symbol
_atom_site_fract_x
_atom_site_fract_y
_atom_site_fract_z
_atom_site_U_iso_or_equiv
_atom_site_adp_type
_atom_site_occupancy
_atom_site_symmetry_multiplicity
_atom_site_calc_flag
_atom_site_refinement_flags
_atom_site_disorder_assembly
_atom_site_disorder_group
C1 C 0.8467(4) 0.18464(12) 0.07867(9) 0.0433(4) Uani 1 1 d . . .
C2 C 0.8236(4) 0.12801(12) 0.03091(9) 0.0473(4) Uani 1 1 d . . .
H2 H 0.7293 0.0762 0.0395 0.057 Uiso 1 1 calc R . .
C3 C 0.9191(4) 0.13270(12) -0.03208(9) 0.0457(4) Uani 1 1 d . . .
C4 C 1.1026(4) 0.19590(14) -0.05359(10) 0.0526(5) Uani 1 1 d . . .
H4 H 1.1762 0.2389 -0.0261 0.063 Uiso 1 1 calc R . .
C5 C 1.1768(4) 0.19578(14) -0.11476(10) 0.0556(5) Uani 1 1 d . . .
H5 H 1.2988 0.2387 -0.1281 0.067 Uiso 1 1 calc R . .
C6 C 1.0726(4) 0.13296(14) -0.15633(10) 0.0527(5) Uani 1 1 d . . .
C7 C 0.8948(5) 0.06815(16) -0.13589(11) 0.0645(6) Uani 1 1 d . . .
H7 H 0.8261 0.0245 -0.1634 0.077 Uiso 1 1 calc R . .
C8 C 0.8209(5) 0.06862(14) -0.07518(11) 0.0594(5) Uani 1 1 d . . .
H8 H 0.7013 0.0248 -0.0621 0.071 Uiso 1 1 calc R . .
C9 C 1.3142(6) 0.19325(18) -0.24078(11) 0.0699(6) Uani 1 1 d . . .
H9A H 1.2332 0.2505 -0.2359 0.105 Uiso 1 1 calc R . .
H9B H 1.3374 0.1825 -0.2844 0.105 Uiso 1 1 calc R . .
H9C H 1.4950 0.1905 -0.2177 0.105 Uiso 1 1 calc R . .
C10 C 0.9868(3) 0.27343(12) 0.08168(8) 0.0407(4) Uani 1 1 d . . .
C11 C 0.9191(4) 0.43179(13) 0.08383(12) 0.0568(5) Uani 1 1 d . . .
H11A H 0.9583 0.4521 0.0422 0.068 Uiso 1 1 calc R . .
H11B H 1.0951 0.4329 0.1099 0.068 Uiso 1 1 calc R . .
C12 C 0.7118(4) 0.49328(12) 0.11096(9) 0.0451(4) Uani 1 1 d . . .
C13 C 0.6557(5) 0.48653(16) 0.17339(11) 0.0620(6) Uani 1 1 d . . .
H13 H 0.7462 0.4438 0.1987 0.074 Uiso 1 1 calc R . .
C14 C 0.4635(6) 0.54380(19) 0.19856(12) 0.0748(7) Uani 1 1 d . . .
H14 H 0.4263 0.5392 0.2406 0.090 Uiso 1 1 calc R . .
C15 C 0.3296(5) 0.60673(16) 0.16143(14) 0.0724(7) Uani 1 1 d . . .
H15 H 0.2006 0.6446 0.1782 0.087 Uiso 1 1 calc R . .
C16 C 0.3855(5) 0.61389(14) 0.09971(13) 0.0627(6) Uani 1 1 d . . .
H16 H 0.2947 0.6567 0.0746 0.075 Uiso 1 1 calc R . .
C17 C 0.5764(4) 0.55768(13) 0.07467(10) 0.0514(5) Uani 1 1 d . . .
H17 H 0.6143 0.5633 0.0327 0.062 Uiso 1 1 calc R . .
H2A H 0.634(5) 0.3312(15) 0.0805(10) 0.053(6) Uiso 1 1 d . . .
N1 N 0.7262(4) 0.15905(12) 0.13700(8) 0.0551(5) Uani 1 1 d . . .
N2 N 0.8144(3) 0.34170(10) 0.07959(8) 0.0455(4) Uani 1 1 d . . .
O1 O 0.5835(5) 0.09253(13) 0.13852(9) 0.0872(6) Uani 1 1 d . . .
O2 O 0.7800(4) 0.20662(12) 0.18255(7) 0.0718(5) Uani 1 1 d . . .
O3 O 1.2463(3) 0.27969(10) 0.08379(8) 0.0578(4) Uani 1 1 d . . .
O4 O 1.1314(4) 0.12815(12) -0.21750(7) 0.0716(5) Uani 1 1 d . . .

loop_
_atom_site_aniso_label
_atom_site_aniso_U_11
_atom_site_aniso_U_22
_atom_site_aniso_U_33
_atom_site_aniso_U_23
_atom_site_aniso_U_13
_atom_site_aniso_U_12
C1 0.0330(9) 0.0457(10) 0.0520(10) 0.0018(7) 0.0094(7) -0.0021(7)
C2 0.0424(10) 0.0426(9) 0.0577(11) -0.0001(8) 0.0083(8) -0.0055(7)
C3 0.0415(10) 0.0424(9) 0.0536(11) -0.0042(8) 0.0060(8) -0.0015(7)
C4 0.0516(11) 0.0527(11) 0.0542(11) -0.0108(8) 0.0078(9) -0.0123(8)
C5 0.0515(12) 0.0591(12) 0.0571(12) -0.0027(9) 0.0100(9) -0.0115(9)
C6 0.0522(11) 0.0571(11) 0.0487(11) -0.0033(8) 0.0030(9) 0.0004(9)
C7 0.0740(15) 0.0611(13) 0.0583(12) -0.0146(10) 0.0038(11) -0.0204(11)
C8 0.0669(13) 0.0497(11) 0.0625(12) -0.0056(9) 0.0117(10) -0.0174(10)
C9 0.0702(15) 0.0863(17) 0.0543(12) 0.0043(11) 0.0124(11) -0.0047(12)
C10 0.0303(9) 0.0480(10) 0.0445(9) -0.0047(7) 0.0072(7) -0.0060(7)
C11 0.0413(10) 0.0467(10) 0.0844(15) -0.0028(10) 0.0190(10) -0.0091(8)
C12 0.0379(9) 0.0412(9) 0.0567(11) -0.0040(8) 0.0073(8) -0.0073(7)
C13 0.0587(13) 0.0697(14) 0.0576(12) 0.0067(10) 0.0047(10) -0.0014(10)
C14 0.0762(17) 0.0884(18) 0.0625(14) -0.0173(13) 0.0225(12) -0.0096(14)
C15 0.0594(14) 0.0583(14) 0.101(2) -0.0258(13) 0.0197(13) -0.0015(10)
C16 0.0509(12) 0.0469(11) 0.0894(17) -0.0024(11) -0.0021(11) 0.0008(9)
C17 0.0509(11) 0.0476(10) 0.0554(11) -0.0008(8) 0.0025(8) -0.0094(8)
N1 0.0578(10) 0.0536(10) 0.0555(10) 0.0011(8) 0.0144(8) -0.0091(8)
N2 0.0265(7) 0.0457(8) 0.0649(10) -0.0014(7) 0.0085(6) -0.0060(6)
O1 0.1129(15) 0.0729(11) 0.0803(12) -0.0026(9) 0.0402(11) -0.0416(11)
O2 0.0830(12) 0.0820(11) 0.0520(9) -0.0063(8) 0.0155(8) -0.0188(9)
O3 0.0279(7) 0.0614(8) 0.0847(10) -0.0129(7) 0.0094(6) -0.0063(6)
O4 0.0819(11) 0.0832(11) 0.0506(8) -0.0106(8) 0.0116(8) -0.0184(9)

loop_
_geom_bond_atom_site_label_1
_geom_bond_atom_site_label_2
_geom_bond_distance
_geom_bond_site_symmetry_2
_geom_bond_publ_flag
C1 C2 1.333(3) . ?
C1 N1 1.459(2) . ?
C1 C10 1.503(2) . ?
C2 C3 1.451(3) . ?
C3 C4 1.395(3) . ?
C3 C8 1.397(3) . ?
C4 C5 1.376(3) . ?
C5 C6 1.372(3) . ?
C6 O4 1.356(3) . ?
C6 C7 1.387(3) . ?
C7 C8 1.366(3) . ?
C9 O4 1.427(3) . ?
C10 O3 1.232(2) . ?
C10 N2 1.320(2) . ?
C11 N2 1.457(3) . ?
C11 C12 1.502(3) . ?
C12 C17 1.379(3) . ?
C12 C13 1.381(3) . ?
C13 C14 1.395(3) . ?
C14 C15 1.370(4) . ?
C15 C16 1.367(4) . ?
C16 C17 1.380(3) . ?
N1 O1 1.218(2) . ?
N1 O2 1.224(2) . ?

loop_
_cod_related_entry_id
_cod_related_entry_database
_cod_related_entry_code
1 ChemSpider 9697271
